data_2206903
loop_
_publ_author_name
'Zhang, Lei '
'Wang, Jingkang '
'Qu, Yi '

_publ_section_title 1,6,6-Trimethyl-1,2,6,7,8,9-hexahydrophenanthro[1,2-<i>b</i>]furan-10,11-dione
_journal_coeditor_code CI6603
_journal_issue 10
_journal_name_full 'Acta Crystallographica Section E'
_journal_page_first o3127
_journal_page_last o3128
_journal_paper_doi 10.1107/S1600536805027303
_journal_volume 61
_journal_year 2005
_chemical_formula_iupac 'C19 H20 O3'
_chemical_formula_moiety 'C19 H20 O3'
_chemical_formula_sum 'C19 H20 O3'
_chemical_formula_weight 296.35
_chemical_melting_point 460.2
_chemical_name_common cryptotanshinone
_chemical_name_systematic
;
1,6,6-Trimethyl-1,2,6,7,8,9-hexahydrophenanthro[1,2-b]furan-10,11-dione
;
_space_group_IT_number 18
_symmetry_cell_setting orthorhombic
_symmetry_space_group_name_Hall 'P 2 2ab'
_symmetry_space_group_name_H-M 'P 21 21 2'
_atom_sites_solution_hydrogens geom
_atom_sites_solution_primary direct
_atom_sites_solution_secondary difmap
_cell_angle_alpha 90.00
_cell_angle_beta 90.00
_cell_angle_gamma 90.00
_cell_formula_units_Z 8
_cell_length_a 14.458(3)
_cell_length_b 21.356(4)
_cell_length_c 9.874(2)
_cell_measurement_reflns_used 29524
_cell_measurement_temperature 293(2)
_cell_measurement_theta_max 27.48
_cell_measurement_theta_min 3.14
_cell_volume 3048.7(11)
_computing_cell_refinement RAPID-AUTO
_computing_data_collection 'RAPID-AUTO (Rigaku, 2004)'
_computing_data_reduction RAPID-AUTO)
_computing_molecular_graphics 'ORTEPII (Johnson, 1976)'
_computing_publication_material SHELXL97
_computing_structure_refinement 'SHELXL97 (Sheldrick, 1997)'
_computing_structure_solution 'SHELXS97 (Sheldrick, 1997)'
_diffrn_ambient_temperature 293(2)
_diffrn_measured_fraction_theta_full 0.996
_diffrn_measured_fraction_theta_max 0.996
_diffrn_measurement_device_type 'Rigaku R-axis rapid IP area-detector'
_diffrn_measurement_method oscillation
_diffrn_radiation_monochromator graphite
_diffrn_radiation_source 'rotating anode'
_diffrn_radiation_type MoK\a
_diffrn_radiation_wavelength 0.71073
_diffrn_reflns_av_R_equivalents 0.0497
_diffrn_reflns_av_sigmaI/netI 0.0349
_diffrn_reflns_limit_h_max 18
_diffrn_reflns_limit_h_min -16
_diffrn_reflns_limit_k_max 27
_diffrn_reflns_limit_k_min -27
_diffrn_reflns_limit_l_max 12
_diffrn_reflns_limit_l_min -12
_diffrn_reflns_number 29524
_diffrn_reflns_theta_full 27.48
_diffrn_reflns_theta_max 27.48
_diffrn_reflns_theta_min 3.14
_diffrn_standards_decay_% 0
_diffrn_standards_number 0
_exptl_absorpt_coefficient_mu 0.086
_exptl_absorpt_correction_T_max 0.9946
_exptl_absorpt_correction_T_min 0.9445
_exptl_absorpt_correction_type empirical
_exptl_absorpt_process_details '(ABSCOR; Higashi, 1995)'
_exptl_crystal_colour orange
_exptl_crystal_density_diffrn 1.291
_exptl_crystal_density_method 'not measured'
_exptl_crystal_description Plate
_exptl_crystal_F_000 1264
_exptl_crystal_size_max 0.67
_exptl_crystal_size_mid 0.23
_exptl_crystal_size_min 0.06
_refine_diff_density_max 0.166
_refine_diff_density_min -0.173
_refine_ls_extinction_method none
_refine_ls_goodness_of_fit_ref 0.906
_refine_ls_hydrogen_treatment constr
_refine_ls_matrix_type full
_refine_ls_number_parameters 416
_refine_ls_number_reflns 3906
_refine_ls_number_restraints 45
_refine_ls_restrained_S_all 0.941
_refine_ls_R_factor_all 0.0761
_refine_ls_R_factor_gt 0.0466
_refine_ls_shift/su_max 0.001
_refine_ls_shift/su_mean <0.001
_refine_ls_structure_factor_coef Fsqd
_refine_ls_weighting_details 'calc w=1/[\s^2^(Fo^2^)+(0.0861P)^2^] where P=(Fo^2^+2Fc^2^)/3'
_refine_ls_weighting_scheme calc
_refine_ls_wR_factor_gt 0.1200
_refine_ls_wR_factor_ref 0.1315
_reflns_number_gt 2348
_reflns_number_total 3906
_reflns_threshold_expression I>2\s(I)
_cod_data_source_file ci6603.cif
_cod_data_source_block I
_cod_depositor_comments
;
The following automatic conversions were performed:
'_symmetry_cell_setting' value 'Orthorhombic' changed to 'orthorhombic'
according to '/home/saulius/struct/CIF-dictionaries/cif_core.dic'
dictionary named 'cif_core.dic' version 2.4.1 from 2010-06-29.

Automatic conversion script
Id: cif_fix_enum 1527 2010-12-29 10:47:43Z saulius 

The following automatic conversions were performed:

'_symmetry_cell_setting' value 'Orthorhombic' changed to
'orthorhombic' according to
/home/saulius/struct/CIF-dictionaries/cif_core.dic dictionary named
'cif_core.dic' version 2.4.1 from 2010-06-29.

Automatic conversion script
Id: cif_fix_values 1715 2011-07-08 13:25:40Z adriana 
;
_cod_database_code 2206903

loop_
_symmetry_equiv_pos_as_xyz
'x, y, z'
'-x, -y, z'
'-x+1/2, y+1/2, -z'
'x+1/2, -y+1/2, -z'

loop_
_atom_site_label
_atom_site_fract_x
_atom_site_fract_y
_atom_site_fract_z
_atom_site_U_iso_or_equiv
_atom_site_adp_type
_atom_site_calc_flag
_atom_site_refinement_flags
_atom_site_occupancy
_atom_site_disorder_assembly
_atom_site_disorder_group
_atom_site_type_symbol
O1 0.87137(19) 1.00832(10) 0.2624(2) 0.0803(7) Uani d . 1 . . O
O2 0.90714(18) 1.08203(9) 0.7756(2) 0.0778(7) Uani d . 1 . . O
O3 0.8790(2) 1.16690(9) 0.5785(3) 0.0920(8) Uani d . 1 . . O
O4 0.89413(15) 0.36548(8) 0.4585(2) 0.0660(6) Uani d . 1 A . O
O5 0.85608(18) 0.58846(10) 0.6978(2) 0.0824(7) Uani d . 1 A . O
O6 0.8791(2) 0.48509(11) 0.8459(2) 0.0984(9) Uani d . 1 . . O
C1 0.7585(3) 0.79976(16) 0.7912(5) 0.1037(14) Uani d . 1 . . C
H1A 0.7478 0.7857 0.7002 0.155 Uiso calc R 1 . . H
H1B 0.7114 0.8292 0.8166 0.155 Uiso calc R 1 . . H
H1C 0.7569 0.7646 0.8517 0.155 Uiso calc R 1 . . H
C2 0.9283(3) 0.78243(15) 0.7692(5) 0.0988(13) Uani d . 1 . . C
H2A 0.9188 0.7652 0.6805 0.148 Uiso calc R 1 . . H
H2B 0.9256 0.7495 0.8353 0.148 Uiso calc R 1 . . H
H2C 0.9878 0.8023 0.7730 0.148 Uiso calc R 1 . . H
C3 0.8525(2) 0.83106(13) 0.7995(4) 0.0652(8) Uani d . 1 . . C
C4 0.8728(3) 0.85530(16) 0.9435(4) 0.0942(12) Uani d D 1 . . C
H4A 0.8523 0.8243 1.0086 0.113 Uiso calc R 1 . . H
H4B 0.9391 0.8602 0.9541 0.113 Uiso calc R 1 . . H
C5 0.8274(3) 0.91526(16) 0.9738(4) 0.0973(13) Uani d D 1 . . C
H5A 0.8384 0.9262 1.0678 0.117 Uiso calc R 1 . . H
H5B 0.7612 0.9111 0.9608 0.117 Uiso calc R 1 . . H
C6 0.8640(3) 0.96649(14) 0.8836(3) 0.0685(8) Uani d . 1 . . C
H6A 0.9260 0.9774 0.9125 0.082 Uiso calc R 1 . . H
H6B 0.8254 1.0034 0.8942 0.082 Uiso calc R 1 . . H
C7 0.86645(18) 0.94856(12) 0.7356(3) 0.0502(6) Uani d . 1 . . C
C8 0.85864(19) 0.88477(12) 0.6973(3) 0.0563(7) Uani d . 1 . . C
C9 0.8555(2) 0.87038(12) 0.5608(3) 0.0673(8) Uani d . 1 . . C
H9A 0.8490 0.8286 0.5360 0.081 Uiso calc R 1 . . H
C10 0.8614(2) 0.91450(12) 0.4600(3) 0.0642(8) Uani d . 1 . . C
H10A 0.8589 0.9028 0.3693 0.077 Uiso calc R 1 . . H
C11 0.8712(2) 0.97691(12) 0.4965(3) 0.0501(6) Uani d . 1 . . C
C12 0.8749(2) 1.02556(13) 0.3934(3) 0.0570(7) Uani d . 1 . . C
C13 0.87488(18) 0.99414(12) 0.6333(3) 0.0475(6) Uani d . 1 . . C
C14 0.88794(19) 1.06275(12) 0.6644(3) 0.0568(7) Uani d . 1 . . C
C15 0.8813(2) 1.11134(12) 0.5476(3) 0.0625(8) Uani d . 1 . . C
C16 0.8785(2) 1.08752(12) 0.4132(3) 0.0583(7) Uani d . 1 . . C
C17 0.8720(3) 1.12087(15) 0.2798(4) 0.0752(9) Uani d . 1 . . C
H17A 0.8104 1.1397 0.2721 0.090 Uiso calc R 1 . . H
C18 0.9440(3) 1.17106(18) 0.2544(5) 0.1051(14) Uani d . 1 . . C
H18A 0.9360 1.2044 0.3186 0.158 Uiso calc R 1 . . H
H18B 0.9368 1.1872 0.1642 0.158 Uiso calc R 1 . . H
H18C 1.0046 1.1534 0.2642 0.158 Uiso calc R 1 . . H
C19 0.8778(4) 1.06611(17) 0.1834(4) 0.1090(14) Uani d U 1 . . C
H19A 0.8276 1.0681 0.1183 0.131 Uiso calc R 1 . . H
H19B 0.9359 1.0673 0.1344 0.131 Uiso calc R 1 . . H
C20 0.7971(3) 0.6300(2) 0.0532(5) 0.1083(15) Uani d . 1 A . C
H20A 0.8064 0.5920 0.0030 0.162 Uiso calc R 1 . . H
H20B 0.7985 0.6651 -0.0075 0.162 Uiso calc R 1 . . H
H20C 0.7382 0.6285 0.0980 0.162 Uiso calc R 1 . . H
C21 0.9633(3) 0.6368(2) 0.0785(6) 0.141(2) Uani d U 1 A . C
H21A 0.9708 0.5971 0.0341 0.212 Uiso calc R 1 . . H
H21B 1.0141 0.6436 0.1393 0.212 Uiso calc R 1 . . H
H21C 0.9620 0.6696 0.0119 0.212 Uiso calc R 1 . . H
C22 0.8731(2) 0.63695(13) 0.1577(3) 0.0666(8) Uani d D 1 . . C
C23 0.8410(6) 0.6974(3) 0.2320(8) 0.086(2) Uani d PDU 0.646(13) A 1 C
H23A 0.8505 0.7333 0.1736 0.104 Uiso calc PR 0.646(13) A 1 H
H23B 0.7755 0.6944 0.2519 0.104 Uiso calc PR 0.646(13) A 1 H
C24 0.8945(7) 0.7062(3) 0.3624(6) 0.087(2) Uani d PDU 0.646(13) A 1 C
H24A 0.8815 0.7471 0.4009 0.105 Uiso calc PR 0.646(13) A 1 H
H24B 0.9604 0.7031 0.3455 0.105 Uiso calc PR 0.646(13) A 1 H
C23' 0.9006(11) 0.6972(5) 0.2264(11) 0.084(4) Uani d PDU 0.354(13) A 2 C
H23C 0.8919 0.7322 0.1653 0.101 Uiso calc PR 0.354(13) A 2 H
H23D 0.9652 0.6956 0.2526 0.101 Uiso calc PR 0.354(13) A 2 H
C24' 0.8397(10) 0.7050(6) 0.3515(13) 0.095(5) Uani d PDU 0.354(13) A 2 C
H24C 0.7751 0.7010 0.3260 0.114 Uiso calc PR 0.354(13) A 2 H
H24D 0.8488 0.7464 0.3896 0.114 Uiso calc PR 0.354(13) A 2 H
C25 0.8637(3) 0.65498(12) 0.4585(3) 0.0707(9) Uani d D 1 . . C
H25A 0.9019 0.6566 0.5392 0.085 Uiso calc PR 0.646(13) A 1 H
H25B 0.8004 0.6631 0.4857 0.085 Uiso calc PR 0.646(13) A 1 H
H25C 0.8152 0.6552 0.5249 0.085 Uiso d PR 0.354(13) A 2 H
H25D 0.9207 0.6635 0.5051 0.085 Uiso d PR 0.354(13) A 2 H
C26 0.86932(19) 0.59014(11) 0.3991(3) 0.0513(6) Uani d . 1 A . C
C27 0.87235(19) 0.58157(12) 0.2578(3) 0.0537(6) Uani d . 1 A . C
C28 0.8763(2) 0.52137(12) 0.2052(3) 0.0580(7) Uani d . 1 . . C
H28A 0.8766 0.5159 0.1117 0.070 Uiso calc R 1 A . H
C29 0.8798(2) 0.46961(12) 0.2876(3) 0.0564(7) Uani d . 1 A . C
H29A 0.8831 0.4298 0.2499 0.068 Uiso calc R 1 . . H
C30 0.87851(18) 0.47673(11) 0.4262(3) 0.0469(6) Uani d . 1 . . C
C31 0.88620(18) 0.42247(12) 0.5161(3) 0.0520(6) Uani d . 1 A . C
C32 0.87149(18) 0.53666(12) 0.4848(3) 0.0465(6) Uani d . 1 A . C
C33 0.8676(2) 0.53998(12) 0.6358(3) 0.0551(7) Uani d . 1 . . C
C34 0.8794(2) 0.47976(14) 0.7229(3) 0.0634(8) Uani d . 1 A . C
C35 0.88841(19) 0.42228(13) 0.6515(3) 0.0557(7) Uani d . 1 . . C
C36 0.9037(2) 0.35655(14) 0.7008(4) 0.0688(9) Uani d . 1 A . C
H36A 0.9681 0.3522 0.7302 0.083 Uiso calc R 1 . . H
C37 0.8407(3) 0.33347(18) 0.8133(4) 0.0949(12) Uani d . 1 . . C
H37A 0.8514 0.3577 0.8937 0.142 Uiso calc R 1 A . H
H37B 0.8536 0.2902 0.8315 0.142 Uiso calc R 1 . . H
H37C 0.7774 0.3379 0.7858 0.142 Uiso calc R 1 . . H
C38 0.8905(3) 0.32022(13) 0.5693(4) 0.0748(9) Uani d . 1 . . C
H38A 0.9390 0.2892 0.5589 0.090 Uiso calc R 1 A . H
H38B 0.8313 0.2989 0.5697 0.090 Uiso calc R 1 . . H

loop_
_atom_site_aniso_label
_atom_site_aniso_U_11
_atom_site_aniso_U_22
_atom_site_aniso_U_33
_atom_site_aniso_U_12
_atom_site_aniso_U_13
_atom_site_aniso_U_23
O1 0.1163(19) 0.0702(13) 0.0542(14) -0.0031(14) -0.0071(14) 0.0004(11)
O2 0.1061(17) 0.0592(11) 0.0681(15) -0.0132(11) -0.0104(13) -0.0148(11)
O3 0.133(2) 0.0405(10) 0.1023(18) -0.0057(13) -0.0156(19) -0.0045(11)
O4 0.0867(14) 0.0445(9) 0.0670(13) 0.0036(10) 0.0046(12) 0.0030(9)
O5 0.1092(18) 0.0710(13) 0.0669(14) 0.0181(13) -0.0038(14) -0.0189(11)
O6 0.158(3) 0.0908(17) 0.0465(14) -0.0002(18) -0.0037(17) -0.0029(12)
C1 0.095(3) 0.083(2) 0.133(4) -0.019(2) 0.000(3) 0.035(3)
C2 0.109(3) 0.070(2) 0.117(3) 0.026(2) 0.015(3) 0.028(2)
C3 0.0714(19) 0.0483(14) 0.076(2) 0.0034(14) 0.0042(17) 0.0102(15)
C4 0.130(3) 0.078(2) 0.075(3) 0.009(2) 0.006(3) 0.0202(19)
C5 0.150(4) 0.080(2) 0.063(2) -0.015(2) 0.002(2) 0.0052(19)
C6 0.084(2) 0.0634(17) 0.0578(19) -0.0054(18) -0.0063(17) -0.0021(14)
C7 0.0450(13) 0.0491(13) 0.0564(17) -0.0009(12) -0.0032(13) -0.0014(12)
C8 0.0581(16) 0.0465(13) 0.064(2) 0.0046(13) 0.0000(15) 0.0032(13)
C9 0.089(2) 0.0416(13) 0.071(2) 0.0001(14) 0.0040(19) -0.0086(14)
C10 0.084(2) 0.0517(15) 0.0565(18) -0.0027(16) 0.0024(17) -0.0100(14)
C11 0.0478(14) 0.0486(13) 0.0537(17) 0.0031(13) -0.0037(13) -0.0020(12)
C12 0.0510(15) 0.0619(16) 0.0582(18) 0.0014(14) -0.0030(14) -0.0029(13)
C13 0.0411(14) 0.0437(12) 0.0577(17) 0.0020(12) -0.0041(13) -0.0042(11)
C14 0.0539(16) 0.0499(14) 0.067(2) -0.0017(12) -0.0048(15) -0.0074(13)
C15 0.0637(17) 0.0456(13) 0.078(2) -0.0006(14) -0.0039(18) 0.0001(14)
C16 0.0604(17) 0.0502(14) 0.0644(18) -0.0010(14) -0.0039(16) 0.0041(14)
C17 0.081(2) 0.0687(18) 0.075(2) -0.0035(18) -0.003(2) 0.0175(17)
C18 0.111(3) 0.098(3) 0.107(3) -0.028(2) 0.009(3) 0.031(3)
C19 0.177(4) 0.079(2) 0.071(2) -0.001(3) -0.005(3) 0.0157(19)
C20 0.112(3) 0.113(3) 0.100(3) -0.013(2) -0.034(3) 0.050(3)
C21 0.106(3) 0.155(4) 0.163(5) 0.012(3) 0.031(3) 0.101(4)
C22 0.0753(19) 0.0524(14) 0.072(2) -0.0007(16) -0.0065(19) 0.0109(14)
C23 0.106(5) 0.057(3) 0.096(5) 0.003(4) -0.016(4) 0.020(3)
C24 0.127(6) 0.047(3) 0.087(4) -0.006(4) -0.003(4) -0.005(3)
C23' 0.113(8) 0.050(5) 0.089(7) -0.018(6) -0.013(6) 0.018(5)
C24' 0.103(8) 0.066(6) 0.115(9) -0.004(7) 0.000(7) -0.003(6)
C25 0.087(2) 0.0517(15) 0.074(2) 0.0005(17) -0.006(2) -0.0079(15)
C26 0.0453(14) 0.0453(13) 0.0632(18) 0.0011(13) -0.0035(13) -0.0039(12)
C27 0.0541(15) 0.0523(13) 0.0547(17) -0.0041(14) -0.0042(14) 0.0040(13)
C28 0.0704(18) 0.0544(15) 0.0492(16) -0.0021(15) -0.0022(16) -0.0080(12)
C29 0.0639(17) 0.0476(13) 0.0578(17) -0.0018(14) 0.0033(15) -0.0078(12)
C30 0.0443(14) 0.0452(13) 0.0513(15) 0.0015(12) -0.0003(13) -0.0032(12)
C31 0.0467(14) 0.0467(13) 0.0628(18) -0.0002(13) 0.0012(13) -0.0003(12)
C32 0.0390(12) 0.0509(14) 0.0497(16) 0.0005(12) 0.0002(12) -0.0044(11)
C33 0.0527(16) 0.0580(16) 0.0545(17) 0.0051(15) -0.0007(14) -0.0084(13)
C34 0.0671(19) 0.0698(18) 0.0531(19) -0.0019(16) 0.0013(16) 0.0003(15)
C35 0.0574(17) 0.0566(15) 0.0530(18) 0.0010(13) 0.0004(14) 0.0060(13)
C36 0.0674(19) 0.0671(18) 0.072(2) 0.0037(15) 0.0031(17) 0.0165(16)
C37 0.108(3) 0.088(2) 0.089(3) 0.002(2) 0.030(2) 0.020(2)
C38 0.092(2) 0.0521(15) 0.081(2) 0.0017(16) 0.005(2) 0.0134(16)

loop_
_atom_type_symbol
_atom_type_description
_atom_type_scat_dispersion_real
_atom_type_scat_dispersion_imag
_atom_type_scat_source
C C 0.0033 0.0000 'International Tables Vol C Tables 4.2.6.8 and 6.1.1.4'
H H 0.0000 0.0000 'International Tables Vol C Tables 4.2.6.8 and 6.1.1.4'
O O 0.0106 0.0000 'International Tables Vol C Tables 4.2.6.8 and 6.1.1.4'

loop_
_geom_angle_atom_site_label_1
_geom_angle_atom_site_label_2
_geom_angle_atom_site_label_3
_geom_angle
C12 O1 C19 106.2(2)
C31 O4 C38 106.2(2)
C3 C1 H1A 109.5
C3 C1 H1B 109.5
H1A C1 H1B 109.5
C3 C1 H1C 109.5
H1A C1 H1C 109.5
H1B C1 H1C 109.5
C3 C2 H2A 109.5
C3 C2 H2B 109.5
H2A C2 H2B 109.5
C3 C2 H2C 109.5
H2A C2 H2C 109.5
H2B C2 H2C 109.5
C1 C3 C8 110.3(3)
C1 C3 C2 109.3(3)
C8 C3 C2 109.7(3)
C1 C3 C4 111.6(3)
C8 C3 C4 110.2(2)
C2 C3 C4 105.7(3)
C5 C4 C3 113.4(3)
C5 C4 H4A 108.9
C3 C4 H4A 108.9
C5 C4 H4B 108.9
C3 C4 H4B 108.9
H4A C4 H4B 107.7
C4 C5 C6 110.8(3)
C4 C5 H5A 109.5
C6 C5 H5A 109.5
C4 C5 H5B 109.5
C6 C5 H5B 109.5
H5A C5 H5B 108.1
C5 C6 C7 113.4(3)
C5 C6 H6A 108.9
C7 C6 H6A 108.9
C5 C6 H6B 108.9
C7 C6 H6B 108.9
H6A C6 H6B 107.7
C13 C7 C8 118.7(3)
C13 C7 C6 121.4(2)
C8 C7 C6 120.0(2)
C9 C8 C7 118.4(3)
C9 C8 C3 118.3(2)
C7 C8 C3 123.3(3)
C10 C9 C8 123.5(3)
C10 C9 H9A 118.3
C8 C9 H9A 118.3
C9 C10 C11 118.5(3)
C9 C10 H10A 120.8
C11 C10 H10A 120.8
C10 C11 C13 120.4(3)
C10 C11 C12 120.5(3)
C13 C11 C12 119.0(2)
C16 C12 O1 114.4(3)
C16 C12 C11 127.2(3)
O1 C12 C11 118.4(2)
C11 C13 C7 120.4(2)
C11 C13 C14 117.1(2)
C7 C13 C14 122.4(2)
O2 C14 C13 123.1(3)
O2 C14 C15 117.5(2)
C13 C14 C15 119.3(3)
O3 C15 C16 125.3(3)
O3 C15 C14 117.6(3)
C16 C15 C14 117.1(2)
C12 C16 C15 119.4(3)
C12 C16 C17 109.8(3)
C15 C16 C17 130.6(3)
C16 C17 C19 100.5(3)
C16 C17 C18 116.0(3)
C19 C17 C18 113.9(4)
C16 C17 H17A 108.7
C19 C17 H17A 108.7
C18 C17 H17A 108.7
C17 C18 H18A 109.5
C17 C18 H18B 109.5
H18A C18 H18B 109.5
C17 C18 H18C 109.5
H18A C18 H18C 109.5
H18B C18 H18C 109.5
O1 C19 C17 108.3(3)
O1 C19 H19A 110.0
C17 C19 H19A 110.0
O1 C19 H19B 110.0
C17 C19 H19B 110.0
H19A C19 H19B 108.4
C22 C20 H20A 109.5
C22 C20 H20B 109.5
H20A C20 H20B 109.5
C22 C20 H20C 109.5
H20A C20 H20C 109.5
H20B C20 H20C 109.5
C22 C21 H21A 109.5
C22 C21 H21B 109.5
H21A C21 H21B 109.5
C22 C21 H21C 109.5
H21A C21 H21C 109.5
H21B C21 H21C 109.5
C23' C22 C20 125.5(7)
C23' C22 C21 90.4(6)
C20 C22 C21 105.8(3)
C23' C22 C27 111.6(5)
C20 C22 C27 110.9(3)
C21 C22 C27 109.6(3)
C20 C22 C23 100.7(4)
C21 C22 C23 120.0(5)
C27 C22 C23 109.4(4)
C24 C23 C22 110.6(6)
C24 C23 H23A 109.5
C22 C23 H23A 109.5
C24 C23 H23B 109.5
C22 C23 H23B 109.5
H23A C23 H23B 108.1
C23 C24 C25 107.0(6)
C23 C24 H24A 110.3
C25 C24 H24A 110.3
C23 C24 H24B 110.3
C25 C24 H24B 110.3
H24A C24 H24B 108.6
C22 C23' C24' 107.8(11)
C22 C23' H23C 110.1
C24' C23' H23C 110.1
C22 C23' H23D 110.1
C24' C23' H23D 110.1
H23C C23' H23D 108.5
C23' C24' C25 110.4(9)
C23' C24' H24C 109.6
C25 C24' H24C 109.6
C23' C24' H24D 109.6
C25 C24' H24D 109.6
H24C C24' H24D 108.1
C26 C25 C24 113.8(4)
C26 C25 C24' 112.5(7)
C26 C25 H25A 108.8
C24 C25 H25A 108.8
C24' C25 H25A 131.8
C26 C25 H25B 108.8
C24 C25 H25B 108.8
C24' C25 H25B 81.6
H25A C25 H25B 107.7
C26 C25 H25C 108.0
C24 C25 H25C 129.7
C24' C25 H25C 107.4
H25A C25 H25C 81.7
C26 C25 H25D 108.3
C24 C25 H25D 84.9
C24' C25 H25D 113.0
H25B C25 H25D 130.0
H25C C25 H25D 107.4
C27 C26 C32 119.0(2)
C27 C26 C25 120.5(2)
C32 C26 C25 120.5(3)
C28 C27 C26 119.5(2)
C28 C27 C22 118.1(3)
C26 C27 C22 122.4(2)
C29 C28 C27 121.6(3)
C29 C28 H28A 119.2
C27 C28 H28A 119.2
C28 C29 C30 120.0(2)
C28 C29 H29A 120.0
C30 C29 H29A 120.0
C29 C30 C32 120.7(2)
C29 C30 C31 120.9(2)
C32 C30 C31 118.4(2)
C35 C31 O4 114.6(3)
C35 C31 C30 127.6(3)
O4 C31 C30 117.8(2)
C30 C32 C26 119.1(2)
C30 C32 C33 117.1(2)
C26 C32 C33 123.7(2)
O5 C33 C32 123.3(3)
O5 C33 C34 116.2(3)
C32 C33 C34 120.5(2)
O6 C34 C35 125.1(3)
O6 C34 C33 118.2(3)
C35 C34 C33 116.7(3)
C31 C35 C34 119.4(3)
C31 C35 C36 109.3(3)
C34 C35 C36 131.3(3)
C35 C36 C37 116.9(3)
C35 C36 C38 100.4(2)
C37 C36 C38 112.5(3)
C35 C36 H36A 108.9
C37 C36 H36A 108.9
C38 C36 H36A 108.9
C36 C37 H37A 109.5
C36 C37 H37B 109.5
H37A C37 H37B 109.5
C36 C37 H37C 109.5
H37A C37 H37C 109.5
H37B C37 H37C 109.5
O4 C38 C36 107.2(2)
O4 C38 H38A 110.3
C36 C38 H38A 110.3
O4 C38 H38B 110.3
C36 C38 H38B 110.3
H38A C38 H38B 108.5

loop_
_geom_bond_atom_site_label_1
_geom_bond_atom_site_label_2
_geom_bond_distance
_geom_bond_publ_flag
O1 C12 1.346(4) y
O1 C19 1.463(4) y
O2 C14 1.205(3) y
O3 C15 1.226(3) y
O4 C31 1.348(3) y
O4 C38 1.461(4) y
O5 C33 1.214(3) y
O6 C34 1.219(4) y
C1 C3 1.516(5) ?
C1 H1A 0.96 ?
C1 H1B 0.96 ?
C1 H1C 0.96 ?
C2 C3 1.539(4) ?
C2 H2A 0.96 ?
C2 H2B 0.96 ?
C2 H2C 0.96 ?
C3 C8 1.530(4) ?
C3 C4 1.541(5) ?
C4 C5 1.469(5) ?
C4 H4A 0.97 ?
C4 H4B 0.97 ?
C5 C6 1.507(5) ?
C5 H5A 0.97 ?
C5 H5B 0.97 ?
C6 C7 1.511(4) ?
C6 H6A 0.97 ?
C6 H6B 0.97 ?
C7 C13 1.407(4) ?
C7 C8 1.418(4) ?
C8 C9 1.383(4) ?
C9 C10 1.373(4) ?
C9 H9A 0.93 ?
C10 C11 1.388(4) ?
C10 H10A 0.93 ?
C11 C13 1.401(4) ?
C11 C12 1.455(4) ?
C12 C16 1.339(4) y
C13 C14 1.509(4) ?
C14 C15 1.554(4) y
C15 C16 1.421(4) ?
C16 C17 1.501(4) ?
C17 C19 1.510(5) ?
C17 C18 1.515(5) ?
C17 H17A 0.98 ?
C18 H18A 0.96 ?
C18 H18B 0.96 ?
C18 H18C 0.96 ?
C19 H19A 0.97 ?
C19 H19B 0.97 ?
C20 C22 1.515(5) ?
C20 H20A 0.96 ?
C20 H20B 0.96 ?
C20 H20C 0.96 ?
C21 C22 1.521(6) ?
C21 H21A 0.96 ?
C21 H21B 0.96 ?
C21 H21C 0.96 ?
C22 C23' 1.507(8) ?
C22 C27 1.541(4) ?
C22 C23 1.555(6) ?
C23 C24 1.514(7) ?
C23 H23A 0.97 ?
C23 H23B 0.97 ?
C24 C25 1.515(6) ?
C24 H24A 0.97 ?
C24 H24B 0.97 ?
C23' C24' 1.526(9) ?
C23' H23C 0.97 ?
C23' H23D 0.97 ?
C24' C25 1.542(8) ?
C24' H24C 0.97 ?
C24' H24D 0.97 ?
C25 C26 1.506(4) ?
C25 H25A 0.97 ?
C25 H25B 0.97 ?
C25 H25C 0.96 ?
C25 H25D 0.96 ?
C26 C27 1.408(4) ?
C26 C32 1.422(4) ?
C27 C28 1.388(4) ?
C28 C29 1.374(4) ?
C28 H28A 0.93 ?
C29 C30 1.376(4) ?
C29 H29A 0.93 ?
C30 C32 1.408(3) ?
C30 C31 1.464(4) ?
C31 C35 1.338(4) y
C32 C33 1.494(4) ?
C33 C34 1.557(4) y
C34 C35 1.422(4) ?
C35 C36 1.502(4) ?
C36 C37 1.519(5) ?
C36 C38 1.525(5) ?
C36 H36A 0.98 ?
C37 H37A 0.96 ?
C37 H37B 0.96 ?
C37 H37C 0.96 ?
C38 H38A 0.97 ?
C38 H38B 0.97 ?

loop_
_geom_hbond_atom_site_label_D
_geom_hbond_atom_site_label_H
_geom_hbond_atom_site_label_A
_geom_hbond_distance_DH
_geom_hbond_distance_HA
_geom_hbond_distance_DA
_geom_hbond_angle_DHA
_geom_hbond_publ_flag
C6 H6B O2 0.97 2.36 2.760(4) 104 yes
C25 H25A O5 0.97 2.24 2.759(4) 113 yes
C29 H29A O4 0.93 2.48 2.799(3) 100 yes

loop_
_geom_torsion_atom_site_label_1
_geom_torsion_atom_site_label_2
_geom_torsion_atom_site_label_3
_geom_torsion_atom_site_label_4
_geom_torsion
C1 C3 C4 C5 -79.9(4)
C8 C3 C4 C5 43.0(4)
C2 C3 C4 C5 161.5(3)
C3 C4 C5 C6 -64.0(5)
C4 C5 C6 C7 48.4(5)
C5 C6 C7 C13 163.2(3)
C5 C6 C7 C8 -15.8(5)
C13 C7 C8 C9 -2.9(4)
C6 C7 C8 C9 176.1(3)
C13 C7 C8 C3 177.8(3)
C6 C7 C8 C3 -3.2(4)
C1 C3 C8 C9 -65.3(4)
C2 C3 C8 C9 55.0(4)
C4 C3 C8 C9 171.0(3)
C1 C3 C8 C7 114.0(4)
C2 C3 C8 C7 -125.6(3)
C4 C3 C8 C7 -9.7(4)
C7 C8 C9 C10 1.4(5)
C3 C8 C9 C10 -179.3(3)
C8 C9 C10 C11 0.1(5)
C9 C10 C11 C13 0.0(5)
C9 C10 C11 C12 -178.1(3)
C19 O1 C12 C16 3.0(5)
C19 O1 C12 C11 -179.2(3)
C10 C11 C12 C16 175.6(3)
C13 C11 C12 C16 -2.6(5)
C10 C11 C12 O1 -1.9(5)
C13 C11 C12 O1 179.9(3)
C10 C11 C13 C7 -1.6(5)
C12 C11 C13 C7 176.6(3)
C10 C11 C13 C14 178.5(3)
C12 C11 C13 C14 -3.3(4)
C8 C7 C13 C11 3.0(4)
C6 C7 C13 C11 -175.9(3)
C8 C7 C13 C14 -177.1(2)
C6 C7 C13 C14 3.9(4)
C11 C13 C14 O2 -167.5(3)
C7 C13 C14 O2 12.6(4)
C11 C13 C14 C15 9.4(4)
C7 C13 C14 C15 -170.5(3)
O2 C14 C15 O3 -13.0(4)
C13 C14 C15 O3 169.8(3)
O2 C14 C15 C16 166.8(3)
C13 C14 C15 C16 -10.3(4)
O1 C12 C16 C15 179.2(3)
C11 C12 C16 C15 1.6(5)
O1 C12 C16 C17 3.2(4)
C11 C12 C16 C17 -174.4(3)
O3 C15 C16 C12 -175.4(3)
C14 C15 C16 C12 4.8(5)
O3 C15 C16 C17 -0.3(6)
C14 C15 C16 C17 179.8(3)
C12 C16 C17 C19 -7.6(4)
C15 C16 C17 C19 177.0(4)
C12 C16 C17 C18 -130.9(3)
C15 C16 C17 C18 53.7(5)
C12 O1 C19 C17 -7.9(5)
C16 C17 C19 O1 9.1(4)
C18 C17 C19 O1 133.9(4)
C23' C22 C23 C24 -49.6(9)
C20 C22 C23 C24 167.2(7)
C21 C22 C23 C24 -77.4(8)
C27 C22 C23 C24 50.4(8)
C22 C23 C24 C25 -69.1(10)
C20 C22 C23' C24' 87.4(11)
C21 C22 C23' C24' -162.7(11)
C27 C22 C23' C24' -51.4(13)
C23 C22 C23' C24' 41.1(8)
C22 C23' C24' C25 68.3(18)
C23 C24 C25 C26 52.1(8)
C23 C24 C25 C24' -42.0(12)
C23' C24' C25 C26 -48.0(15)
C23' C24' C25 C24 51.2(9)
C24 C25 C26 C27 -19.9(6)
C24' C25 C26 C27 13.1(7)
C24 C25 C26 C32 160.2(4)
C24' C25 C26 C32 -166.8(6)
C32 C26 C27 C28 0.7(4)
C25 C26 C27 C28 -179.2(3)
C32 C26 C27 C22 -178.2(2)
C25 C26 C27 C22 1.9(5)
C23' C22 C27 C28 -160.8(7)
C20 C22 C27 C28 54.1(4)
C21 C22 C27 C28 -62.2(4)
C23 C22 C27 C28 164.3(4)
C23' C22 C27 C26 18.1(8)
C20 C22 C27 C26 -127.0(3)
C21 C22 C27 C26 116.7(4)
C23 C22 C27 C26 -16.8(5)
C26 C27 C28 C29 -1.7(5)
C22 C27 C28 C29 177.2(3)
C27 C28 C29 C30 0.7(5)
C28 C29 C30 C32 1.4(4)
C28 C29 C30 C31 -177.3(3)
C38 O4 C31 C35 7.3(3)
C38 O4 C31 C30 -174.1(2)
C29 C30 C31 C35 178.1(3)
C32 C30 C31 C35 -0.7(4)
C29 C30 C31 O4 -0.3(4)
C32 C30 C31 O4 -179.1(2)
C29 C30 C32 C26 -2.4(4)
C31 C30 C32 C26 176.4(2)
C29 C30 C32 C33 178.1(3)
C31 C30 C32 C33 -3.0(4)
C27 C26 C32 C30 1.3(4)
C25 C26 C32 C30 -178.8(3)
C27 C26 C32 C33 -179.3(3)
C25 C26 C32 C33 0.6(4)
C30 C32 C33 O5 -175.5(3)
C26 C32 C33 O5 5.0(5)
C30 C32 C33 C34 5.1(4)
C26 C32 C33 C34 -174.3(3)
O5 C33 C34 O6 -2.1(5)
C32 C33 C34 O6 177.3(3)
O5 C33 C34 C35 177.0(3)
C32 C33 C34 C35 -3.6(4)
O4 C31 C35 C34 -179.2(2)
C30 C31 C35 C34 2.4(5)
O4 C31 C35 C36 2.5(4)
C30 C31 C35 C36 -176.0(3)
O6 C34 C35 C31 178.9(4)
C33 C34 C35 C31 -0.1(4)
O6 C34 C35 C36 -3.2(6)
C33 C34 C35 C36 177.8(3)
C31 C35 C36 C37 -132.5(3)
C34 C35 C36 C37 49.5(5)
C31 C35 C36 C38 -10.5(3)
C34 C35 C36 C38 171.4(3)
C31 O4 C38 C36 -13.9(3)
C35 C36 C38 O4 14.5(3)
C37 C36 C38 O4 139.5(3)
